data_7713212
loop_
_publ_author_name
'Eskemech, Alehegn'
'Gambhir, Diksha'
'Kaur, Harpreet'
'Karmakar, Anirban'
'Koner, Rik Rani'

_publ_section_title
;
 Amino decorated adenine based metal-organic framework for multi-faceted
 applications.
;
_journal_name_full 'Dalton transactions (Cambridge, England : 2003)'
_journal_paper_doi 10.1039/d3dt00473b
_journal_year 2023
_chemical_formula_sum 'C62 H52 N34 O20 Zn7'
_chemical_formula_weight 2050.96
_space_group_crystal_system triclinic
_space_group_IT_number 2
_space_group_name_Hall '-P 1'
_space_group_name_H-M_alt 'P -1'
_atom_sites_solution_hydrogens mixed
_audit_creation_method SHELXL-2014/6
_audit_update_record
;
2022-07-08 deposited with the CCDC.	2023-04-18 downloaded from the CCDC.
;
_cell_angle_alpha 104.144(5)
_cell_angle_beta 98.797(5)
_cell_angle_gamma 94.930(4)
_cell_formula_units_Z 1
_cell_length_a 12.0452(7)
_cell_length_b 14.2181(7)
_cell_length_c 18.0667(11)
_cell_measurement_reflns_used 6035
_cell_measurement_temperature 296(2)
_cell_measurement_theta_max 66.9130
_cell_measurement_theta_min 3.5450
_cell_volume 2940.4(3)
_computing_cell_refinement 'CrysAlisPro 1.171.39.46e (Rigaku OD, 2018)'
_computing_data_collection 'CrysAlisPro 1.171.39.46e (Rigaku OD, 2018)'
_computing_data_reduction 'CrysAlisPro 1.171.39.46e (Rigaku OD, 2018)'
_computing_structure_refinement 'SHELXL-2014/6 (Sheldrick, 2014)'
_diffrn_ambient_temperature 296(2)
_diffrn_measured_fraction_theta_full 0.772
_diffrn_measured_fraction_theta_max 0.786
_diffrn_measurement_device_type 'SuperNova, Dual, Cu at home/near, Eos'
_diffrn_radiation_type CuK\a
_diffrn_radiation_wavelength 1.54184
_diffrn_reflns_av_R_equivalents 0.0254
_diffrn_reflns_av_unetI/netI 0.0405
_diffrn_reflns_Laue_measured_fraction_full 0.772
_diffrn_reflns_Laue_measured_fraction_max 0.786
_diffrn_reflns_limit_h_max 14
_diffrn_reflns_limit_h_min -14
_diffrn_reflns_limit_k_max 16
_diffrn_reflns_limit_k_min -12
_diffrn_reflns_limit_l_max 20
_diffrn_reflns_limit_l_min -21
_diffrn_reflns_number 12765
_diffrn_reflns_point_group_measured_fraction_full 0.772
_diffrn_reflns_point_group_measured_fraction_max 0.786
_diffrn_reflns_theta_full 67.684
_diffrn_reflns_theta_max 66.915
_diffrn_reflns_theta_min 3.232
_diffrn_source 'micro-focus sealed X-ray tube'
_exptl_absorpt_coefficient_mu 2.095
_exptl_absorpt_correction_T_max 0.7
_exptl_absorpt_correction_T_min 0.5
_exptl_absorpt_correction_type multi-scan
_exptl_absorpt_process_details SADABS
_exptl_crystal_colour colourless
_exptl_crystal_density_diffrn 1.158
_exptl_crystal_description plate
_exptl_crystal_F_000 1032
_exptl_crystal_size_max 0.310
_exptl_crystal_size_mid 0.250
_exptl_crystal_size_min 0.120
_refine_diff_density_max 0.603
_refine_diff_density_min -0.365
_refine_diff_density_rms 0.063
_refine_ls_extinction_method none
_refine_ls_goodness_of_fit_ref 1.030
_refine_ls_hydrogen_treatment constr
_refine_ls_matrix_type full
_refine_ls_number_parameters 575
_refine_ls_number_reflns 8227
_refine_ls_number_restraints 24
_refine_ls_restrained_S_all 1.046
_refine_ls_R_factor_all 0.0440
_refine_ls_R_factor_gt 0.0380
_refine_ls_shift/su_max 0.001
_refine_ls_shift/su_mean 0.000
_refine_ls_structure_factor_coef Fsqd
_refine_ls_weighting_details 'w=1/[\s^2^(Fo^2^)+(0.0628P)^2^+0.8754P] where P=(Fo^2^+2Fc^2^)/3'
_refine_ls_weighting_scheme calc
_refine_ls_wR_factor_gt 0.1048
_refine_ls_wR_factor_ref 0.1108
_reflns_Friedel_coverage 0.000
_reflns_number_gt 7070
_reflns_number_total 8227
_reflns_threshold_expression 'I > 2\s(I)'
_cod_data_source_file d3dt00473b2.cif
_cod_data_source_block shelx
_cod_database_code 7713212
_shelx_space_group_comment
;
The symmetry employed for this shelxl refinement is uniquely defined
by the following loop, which should always be used as a source of
symmetry information in preference to the above space-group names.
They are only intended as comments.
;
_shelx_estimated_absorpt_t_min 0.563
_shelx_estimated_absorpt_t_max 0.787
_shelxl_version_number 2014/6

loop_
_space_group_symop_operation_xyz
'x, y, z'
'-x, -y, -z'

loop_
_atom_site_label
_atom_site_type_symbol
_atom_site_fract_x
_atom_site_fract_y
_atom_site_fract_z
_atom_site_U_iso_or_equiv
_atom_site_adp_type
_atom_site_occupancy
_atom_site_site_symmetry_order
_atom_site_calc_flag
_atom_site_refinement_flags_posn
_atom_site_refinement_flags_adp
_atom_site_refinement_flags_occupancy
_atom_site_disorder_assembly
_atom_site_disorder_group
Zn1 Zn 0.81351(3) 0.33575(3) 0.65460(2) 0.03058(12) Uani 1 1 d . . . . .
Zn2 Zn 0.20281(3) 0.61175(3) 0.66058(2) 0.02884(11) Uani 1 1 d . . . . .
Zn3 Zn 1.10766(3) -0.17063(3) 0.75302(2) 0.03098(12) Uani 1 1 d . . . . .
Zn4 Zn 1.5000 0.0000 1.0000 0.04674(18) Uani 1 2 d S . P . .
O2 O 0.8990(2) 0.24941(16) 0.71018(13) 0.0432(6) Uani 1 1 d . . . . .
O6 O 0.6524(2) 0.36844(17) 0.64022(15) 0.0464(6) Uani 1 1 d . . . . .
O3 O 1.0558(3) -0.04203(17) 0.78187(14) 0.0536(7) Uani 1 1 d . . . . .
O4 O 1.0776(3) -0.04566(19) 0.90361(15) 0.0582(7) Uani 1 1 d . . . . .
N5 N 0.0554(2) 0.57998(18) 0.69239(16) 0.0347(6) Uani 1 1 d . . . . .
O7 O 0.2737(2) 0.49660(17) 0.62535(17) 0.0568(7) Uani 1 1 d . . . . .
O1 O 0.7976(3) 0.3317(2) 0.78752(16) 0.0619(8) Uani 1 1 d . . . . .
N9 N 0.1730(2) 0.68111(18) 0.57840(15) 0.0344(6) Uani 1 1 d . . . . .
N3 N 1.3327(2) -0.32023(19) 0.74768(17) 0.0391(6) Uani 1 1 d . . . . .
N10 N 0.1545(2) 0.70037(18) 0.45689(15) 0.0345(6) Uani 1 1 d . . . . .
N6 N -0.0961(2) 0.47230(18) 0.68969(16) 0.0376(6) Uani 1 1 d . . . . .
N11 N 0.0880(2) 0.82310(18) 0.63803(15) 0.0371(6) Uani 1 1 d . . . . .
N1 N 1.2649(2) -0.16808(18) 0.80575(16) 0.0376(6) Uani 1 1 d . . . . .
O5 O 0.6518(2) 0.21027(19) 0.6147(2) 0.0658(8) Uani 1 1 d . . . . .
O8 O 0.1378(2) 0.4096(2) 0.53280(19) 0.0695(9) Uani 1 1 d . . . . .
N7 N -0.0028(2) 0.72592(18) 0.77252(17) 0.0385(6) Uani 1 1 d . . . . .
N2 N 1.4217(2) -0.0988(2) 0.89549(17) 0.0434(7) Uani 1 1 d . . . . .
N12 N 0.0453(3) 0.8797(2) 0.42194(17) 0.0481(8) Uani 1 1 d . . . . .
H12A H 0.0127 0.9301 0.4178 0.058 Uiso 1 1 calc R U . . .
H12B H 0.0677 0.8445 0.3825 0.058 Uiso 1 1 calc R U . . .
C50 C 0.1225(3) 0.7626(2) 0.57711(17) 0.0298(6) Uani 1 1 d . . . . .
N15 N 0.0238(3) 0.9150(2) 0.54906(17) 0.0476(8) Uani 1 1 d . . . . .
C46 C 0.1116(2) 0.7759(2) 0.50351(18) 0.0295(6) Uani 1 1 d . . . . .
O9 O 1.6527(3) 0.0162(2) 0.95233(19) 0.0779(10) Uani 1 1 d . . . . .
H9A H 1.6705 0.0834 0.9525 0.117 Uiso 1 1 d R U . . .
H9B H 1.7141 -0.0030 0.9835 0.117 Uiso 1 1 d R U . . .
N14 N -0.1776(3) 0.6936(2) 0.8151(2) 0.0511(8) Uani 1 1 d . . . . .
O10 O 1.5570(3) -0.1161(2) 1.0472(2) 0.0827(10) Uani 1 1 d . . . . .
H10A H 1.5326 -0.1776 1.0093 0.124 Uiso 1 1 d R U . . .
H10B H 1.6383 -0.1059 1.0597 0.124 Uiso 1 1 d R U . . .
C29 C 1.3438(3) -0.2308(2) 0.79909(19) 0.0342(7) Uani 1 1 d . . . . .
C45 C 0.1889(3) 0.6474(2) 0.50436(18) 0.0382(8) Uani 1 1 d . . . . .
H45 H 0.2219 0.5909 0.4882 0.046 Uiso 1 1 calc R U . . .
C44 C -0.0154(3) 0.6288(2) 0.73587(19) 0.0328(7) Uani 1 1 d . . . . .
N13 N 1.5236(3) -0.3301(2) 0.8024(2) 0.0576(9) Uani 1 1 d . . . . .
C16 C 0.8928(3) 0.2099(2) 0.83077(19) 0.0399(8) Uani 1 1 d . . . . .
N8 N -0.2894(3) 0.5445(2) 0.7756(2) 0.0631(10) Uani 1 1 d . . . . .
H8A H -0.3385 0.5709 0.8011 0.076 Uiso 1 1 calc R U . . .
H8B H -0.3023 0.4837 0.7506 0.076 Uiso 1 1 calc R U . . .
C21 C 0.9815(3) 0.0802(2) 0.86798(19) 0.0371(7) Uani 1 1 d . . . . .
C22 C 0.9561(3) 0.1330(2) 0.81349(19) 0.0384(8) Uani 1 1 d . . . . .
H22 H 0.9811 0.1170 0.7663 0.046 Uiso 1 1 calc R U . . .
C40 C -0.1076(3) 0.5637(2) 0.7356(2) 0.0357(7) Uani 1 1 d . . . . .
C25 C 1.4414(3) -0.1894(2) 0.8527(2) 0.0405(8) Uani 1 1 d . . . . .
N16 N 0.8287(4) 0.1933(3) 1.0215(2) 0.0736(12) Uani 1 1 d . . . . .
H16A H 0.7824 0.2359 1.0298 0.088 Uiso 1 1 calc R U . . .
H16B H 0.8451 0.1595 1.0542 0.088 Uiso 1 1 calc R U . . .
C47 C 0.0612(3) 0.8563(2) 0.48896(19) 0.0371(7) Uani 1 1 d . . . . .
C23 C 1.0441(3) -0.0083(2) 0.8521(2) 0.0386(8) Uani 1 1 d . . . . .
C20 C 0.9436(3) 0.1031(2) 0.9376(2) 0.0453(9) Uani 1 1 d . . . . .
H20 H 0.9621 0.0676 0.9737 0.054 Uiso 1 1 calc R U . . .
C15 C 0.8610(3) 0.2681(2) 0.7737(2) 0.0419(8) Uani 1 1 d . . . . .
C38 C 0.2297(3) 0.4191(3) 0.5749(2) 0.0486(9) Uani 1 1 d . . . . .
C24 C 1.3171(3) -0.0914(2) 0.8643(2) 0.0450(9) Uani 1 1 d . . . . .
H24 H 1.2818 -0.0366 0.8816 0.054 Uiso 1 1 calc R U . . .
C43 C -0.0871(3) 0.7500(3) 0.8109(2) 0.0489(9) Uani 1 1 d . . . . .
H43 H -0.0811 0.8153 0.8383 0.059 Uiso 1 1 calc R U . . .
C41 C -0.1933(3) 0.5980(2) 0.7746(2) 0.0449(9) Uani 1 1 d . . . . .
C37 C 0.4146(3) 0.3492(2) 0.5992(2) 0.0455(9) Uani 1 1 d . . . . .
H37 H 0.4527 0.4123 0.6186 0.055 Uiso 1 1 calc R U . . .
C49 C 0.0380(3) 0.8954(2) 0.6172(2) 0.0485(9) Uani 1 1 d . . . . .
H49 H 0.0095 0.9374 0.6558 0.058 Uiso 1 1 calc R U . . .
C39 C 0.0019(3) 0.4878(2) 0.6662(2) 0.0397(8) Uani 1 1 d . . . . .
H39 H 0.0313 0.4383 0.6340 0.048 Uiso 1 1 calc R U . . .
N4 N 1.6382(3) -0.2060(3) 0.8935(2) 0.0844(15) Uani 1 1 d . . . . .
H4A H 1.6925 -0.2414 0.8887 0.101 Uiso 1 1 calc R U . . .
H4B H 1.6503 -0.1489 0.9256 0.101 Uiso 1 1 calc R U . . .
C17 C 0.8534(3) 0.2322(3) 0.9006(2) 0.0477(9) Uani 1 1 d . . . . .
H17 H 0.8102 0.2834 0.9113 0.057 Uiso 1 1 calc R U . . .
C28 C 1.4264(3) -0.3640(3) 0.7551(2) 0.0528(10) Uani 1 1 d . . . . .
H28 H 1.4221 -0.4265 0.7227 0.063 Uiso 1 1 calc R U . . .
C31 C 0.4741(3) 0.2693(2) 0.5963(3) 0.0528(10) Uani 1 1 d . . . . .
C36 C 0.2986(3) 0.3353(3) 0.5732(3) 0.0513(10) Uani 1 1 d . . . . .
C30 C 0.6001(3) 0.2829(3) 0.6186(2) 0.0467(9) Uani 1 1 d . . . . .
C26 C 1.5371(3) -0.2392(3) 0.8520(2) 0.0519(10) Uani 1 1 d . . . . .
C18 C 0.8778(3) 0.1790(3) 0.9544(2) 0.0495(9) Uani 1 1 d . . . . .
C32 C 0.4163(4) 0.1764(3) 0.5725(4) 0.0805(15) Uani 1 1 d . U . . .
H32 H 0.4564 0.1229 0.5636 0.097 Uiso 1 1 calc R U . A 1
C35 C 0.2417(4) 0.2415(3) 0.5481(4) 0.0889(19) Uani 1 1 d . . . . .
H35 H 0.1670 0.2309 0.5223 0.107 Uiso 1 1 calc R U . B 1
C33A C 0.2966(9) 0.1609(7) 0.5613(10) 0.067(3) Uani 0.596(17) 1 d . . P C 1
N17A N 0.2366(7) 0.0678(5) 0.5435(9) 0.090(4) Uani 0.596(17) 1 d . U P C 1
H17A H 0.2722 0.0174 0.5389 0.108 Uiso 0.596(17) 1 calc R U P C 1
H17B H 0.1638 0.0606 0.5370 0.108 Uiso 0.596(17) 1 calc R U P C 1
N17B N 0.2487(11) 0.0676(8) 0.4842(12) 0.087(5) Uani 0.404(17) 1 d . U P C 2
H17C H 0.1760 0.0561 0.4761 0.105 Uiso 0.404(17) 1 calc R U P C 2
H17D H 0.2879 0.0211 0.4690 0.105 Uiso 0.404(17) 1 calc R U P C 2
C33B C 0.3042(17) 0.1636(14) 0.5226(12) 0.071(5) Uani 0.404(17) 1 d . U P C 2

loop_
_atom_site_aniso_label
_atom_site_aniso_U_11
_atom_site_aniso_U_22
_atom_site_aniso_U_33
_atom_site_aniso_U_23
_atom_site_aniso_U_13
_atom_site_aniso_U_12
Zn1 0.0376(2) 0.0268(2) 0.0295(2) 0.00690(15) 0.01020(18) 0.00985(17)
Zn2 0.0326(2) 0.02571(19) 0.0265(2) 0.00245(15) 0.00501(17) 0.00797(16)
Zn3 0.0373(2) 0.0263(2) 0.0274(2) 0.00152(15) 0.00532(18) 0.01069(17)
Zn4 0.0391(4) 0.0435(3) 0.0415(4) -0.0159(3) 0.0040(3) 0.0021(3)
O2 0.0654(15) 0.0422(12) 0.0296(13) 0.0135(10) 0.0166(11) 0.0217(12)
O6 0.0379(13) 0.0423(13) 0.0532(16) 0.0021(11) 0.0089(12) 0.0036(10)
O3 0.090(2) 0.0453(13) 0.0295(13) 0.0034(10) 0.0172(13) 0.0373(14)
O4 0.091(2) 0.0578(15) 0.0426(16) 0.0237(13) 0.0264(14) 0.0436(16)
N5 0.0380(14) 0.0318(13) 0.0336(15) 0.0027(11) 0.0117(12) 0.0074(11)
O7 0.0517(15) 0.0384(13) 0.0666(19) -0.0085(12) -0.0010(14) 0.0168(11)
O1 0.093(2) 0.0617(16) 0.0558(18) 0.0342(14) 0.0354(15) 0.0500(16)
N9 0.0465(15) 0.0322(12) 0.0273(14) 0.0082(10) 0.0095(12) 0.0142(12)
N3 0.0349(14) 0.0323(13) 0.0405(17) -0.0057(11) 0.0005(13) 0.0073(11)
N10 0.0479(16) 0.0301(12) 0.0276(14) 0.0048(10) 0.0125(12) 0.0137(12)
N6 0.0419(15) 0.0293(13) 0.0398(16) -0.0007(11) 0.0154(13) 0.0081(11)
N11 0.0529(16) 0.0335(13) 0.0268(14) 0.0060(11) 0.0085(12) 0.0198(13)
N1 0.0391(15) 0.0354(13) 0.0324(15) -0.0025(11) 0.0032(12) 0.0116(12)
O5 0.0476(15) 0.0475(14) 0.103(2) 0.0193(15) 0.0105(16) 0.0175(13)
O8 0.0492(17) 0.0697(18) 0.070(2) -0.0123(15) -0.0084(15) 0.0225(14)
N7 0.0382(15) 0.0317(13) 0.0440(17) 0.0019(11) 0.0136(13) 0.0090(12)
N2 0.0368(15) 0.0414(14) 0.0384(17) -0.0142(12) 0.0037(13) 0.0071(12)
N12 0.082(2) 0.0374(14) 0.0319(16) 0.0118(12) 0.0159(15) 0.0286(16)
C50 0.0337(15) 0.0274(14) 0.0272(17) 0.0036(11) 0.0070(13) 0.0052(12)
N15 0.076(2) 0.0390(14) 0.0323(16) 0.0080(12) 0.0135(15) 0.0309(15)
C46 0.0312(15) 0.0258(13) 0.0278(16) 0.0015(11) 0.0022(13) 0.0050(12)
O9 0.0644(19) 0.077(2) 0.073(2) -0.0186(16) 0.0254(17) -0.0128(16)
N14 0.0417(16) 0.0363(15) 0.066(2) -0.0108(14) 0.0231(16) 0.0032(13)
O10 0.094(3) 0.0563(17) 0.079(2) -0.0041(16) -0.007(2) 0.0088(17)
C29 0.0336(16) 0.0319(15) 0.0329(18) -0.0018(13) 0.0083(14) 0.0067(13)
C45 0.056(2) 0.0315(15) 0.0299(18) 0.0065(13) 0.0110(15) 0.0195(15)
C44 0.0331(16) 0.0313(15) 0.0323(18) 0.0032(13) 0.0066(13) 0.0085(13)
N13 0.0400(17) 0.0553(18) 0.056(2) -0.0204(16) -0.0055(16) 0.0164(14)
C16 0.062(2) 0.0337(15) 0.0286(18) 0.0096(13) 0.0143(16) 0.0186(16)
N8 0.0486(18) 0.0404(16) 0.092(3) -0.0131(16) 0.0383(19) 0.0012(14)
C21 0.0513(19) 0.0327(15) 0.0276(17) 0.0038(12) 0.0100(15) 0.0142(15)
C22 0.058(2) 0.0359(16) 0.0246(17) 0.0075(13) 0.0129(15) 0.0182(16)
C40 0.0399(17) 0.0296(15) 0.0359(19) 0.0015(13) 0.0107(15) 0.0083(14)
C25 0.0350(17) 0.0415(17) 0.0345(19) -0.0102(14) 0.0055(15) 0.0066(14)
N16 0.120(3) 0.086(2) 0.046(2) 0.0355(19) 0.051(2) 0.071(3)
C47 0.0478(19) 0.0309(15) 0.0323(18) 0.0057(13) 0.0084(15) 0.0098(14)
C23 0.053(2) 0.0317(15) 0.0330(19) 0.0076(14) 0.0125(15) 0.0119(15)
C20 0.068(2) 0.0423(17) 0.037(2) 0.0176(15) 0.0202(17) 0.0272(18)
C15 0.059(2) 0.0373(16) 0.0345(19) 0.0131(14) 0.0121(16) 0.0157(16)
C38 0.046(2) 0.0429(19) 0.054(2) 0.0007(17) 0.0147(19) 0.0116(16)
C24 0.0428(19) 0.0375(17) 0.045(2) -0.0075(15) 0.0056(16) 0.0120(15)
C43 0.051(2) 0.0377(17) 0.053(2) -0.0052(15) 0.0187(18) 0.0082(16)
C41 0.0409(19) 0.0359(17) 0.054(2) -0.0016(15) 0.0174(17) 0.0050(15)
C37 0.0426(19) 0.0305(16) 0.059(2) 0.0020(15) 0.0122(18) 0.0047(14)
C49 0.074(3) 0.0427(18) 0.0322(19) 0.0057(14) 0.0134(17) 0.0300(19)
C39 0.0409(18) 0.0299(15) 0.046(2) -0.0005(14) 0.0152(16) 0.0069(14)
N4 0.0371(19) 0.081(2) 0.092(3) -0.048(2) -0.0137(19) 0.0217(17)
C17 0.068(2) 0.0437(18) 0.042(2) 0.0140(15) 0.0240(18) 0.0318(18)
C28 0.042(2) 0.0429(18) 0.054(2) -0.0182(17) -0.0051(18) 0.0147(16)
C31 0.0394(19) 0.0338(17) 0.083(3) 0.0095(18) 0.012(2) 0.0080(15)
C36 0.041(2) 0.0372(18) 0.069(3) -0.0002(17) 0.0093(19) 0.0118(16)
C30 0.0389(19) 0.047(2) 0.051(2) 0.0089(17) 0.0060(17) 0.0086(16)
C26 0.0348(19) 0.055(2) 0.048(2) -0.0169(17) 0.0001(17) 0.0114(16)
C18 0.069(2) 0.0496(19) 0.040(2) 0.0146(16) 0.0233(18) 0.0307(19)
C32 0.058(2) 0.047(2) 0.127(4) 0.010(2) 0.002(3) 0.0145(19)
C35 0.041(2) 0.046(2) 0.161(6) 0.005(3) -0.004(3) 0.0033(18)
C33A 0.046(4) 0.031(4) 0.125(11) 0.022(6) 0.013(6) 0.002(3)
N17A 0.061(4) 0.048(4) 0.149(9) 0.018(4) 0.002(5) -0.004(3)
N17B 0.075(6) 0.049(5) 0.120(10) -0.003(5) 0.007(6) 0.004(4)
C33B 0.058(7) 0.051(6) 0.095(9) 0.006(7) 0.005(7) 0.010(5)

loop_
_atom_type_symbol
_atom_type_description
_atom_type_scat_dispersion_real
_atom_type_scat_dispersion_imag
_atom_type_scat_source
C C 0.0181 0.0091 'International Tables Vol C Tables 4.2.6.8 and 6.1.1.4'
H H 0.0000 0.0000 'International Tables Vol C Tables 4.2.6.8 and 6.1.1.4'
N N 0.0311 0.0180 'International Tables Vol C Tables 4.2.6.8 and 6.1.1.4'
O O 0.0492 0.0322 'International Tables Vol C Tables 4.2.6.8 and 6.1.1.4'
Zn Zn -1.5491 0.6778 'International Tables Vol C Tables 4.2.6.8 and 6.1.1.4'

loop_
_geom_angle_atom_site_label_1
_geom_angle_atom_site_label_2
_geom_angle_atom_site_label_3
_geom_angle
_geom_angle_site_symmetry_1
_geom_angle_site_symmetry_3
_geom_angle_publ_flag
O2 Zn1 O6 135.67(10) . . ?
O2 Zn1 N6 107.43(11) . 1_655 ?
O6 Zn1 N6 101.29(10) . 1_655 ?
O2 Zn1 N10 105.77(9) . 2_666 ?
O6 Zn1 N10 103.17(11) . 2_666 ?
N6 Zn1 N10 97.33(11) 1_655 2_666 ?
O2 Zn1 O5 89.44(10) . . ?
O6 Zn1 O5 58.02(9) . . ?
N6 Zn1 O5 159.28(9) 1_655 . ?
N10 Zn1 O5 89.25(11) 2_666 . ?
O2 Zn1 O1 57.56(8) . . ?
O6 Zn1 O1 88.31(10) . . ?
N6 Zn1 O1 93.11(11) 1_655 . ?
N10 Zn1 O1 162.58(9) 2_666 . ?
O5 Zn1 O1 85.79(12) . . ?
O2 Zn1 C30 113.98(11) . . ?
O6 Zn1 C30 29.20(10) . . ?
N6 Zn1 C30 130.48(11) 1_655 . ?
N10 Zn1 C30 96.44(12) 2_666 . ?
O5 Zn1 C30 28.84(10) . . ?
O1 Zn1 C30 87.21(12) . . ?
O2 Zn1 C15 29.26(9) . . ?
O6 Zn1 C15 111.90(11) . . ?
N6 Zn1 C15 102.87(12) 1_655 . ?
N10 Zn1 C15 134.62(10) 2_666 . ?
O5 Zn1 C15 85.86(12) . . ?
O1 Zn1 C15 28.36(9) . . ?
C30 Zn1 C15 100.34(12) . . ?
O7 Zn2 N9 111.23(12) . . ?
O7 Zn2 N5 112.11(11) . . ?
N9 Zn2 N5 107.65(11) . . ?
O7 Zn2 N3 95.47(11) . 1_465 ?
N9 Zn2 N3 114.05(12) . 1_465 ?
N5 Zn2 N3 116.02(11) . 1_465 ?
O3 Zn3 N1 111.27(11) . . ?
O3 Zn3 N7 110.25(11) . 1_645 ?
N1 Zn3 N7 112.90(12) . 1_645 ?
O3 Zn3 N11 94.40(10) . 1_645 ?
N1 Zn3 N11 115.64(11) . 1_645 ?
N7 Zn3 N11 110.94(12) 1_645 1_645 ?
N2 Zn4 N2 180.0 . 2_857 ?
N2 Zn4 O10 91.75(12) . . ?
N2 Zn4 O10 88.25(12) 2_857 . ?
N2 Zn4 O10 88.26(12) . 2_857 ?
N2 Zn4 O10 91.75(12) 2_857 2_857 ?
O10 Zn4 O10 180.0 . 2_857 ?
N2 Zn4 O9 90.32(11) . 2_857 ?
N2 Zn4 O9 89.68(11) 2_857 2_857 ?
O10 Zn4 O9 88.15(15) . 2_857 ?
O10 Zn4 O9 91.85(15) 2_857 2_857 ?
N2 Zn4 O9 89.69(11) . . ?
N2 Zn4 O9 90.31(11) 2_857 . ?
O10 Zn4 O9 91.85(15) . . ?
O10 Zn4 O9 88.15(15) 2_857 . ?
O9 Zn4 O9 180.0 2_857 . ?
C15 O2 Zn1 100.10(19) . . ?
C30 O6 Zn1 99.2(2) . . ?
C23 O3 Zn3 118.1(2) . . ?
C39 N5 C44 103.9(3) . . ?
C39 N5 Zn2 118.9(2) . . ?
C44 N5 Zn2 137.2(2) . . ?
C38 O7 Zn2 127.2(2) . . ?
C15 O1 Zn1 81.2(2) . . ?
C45 N9 C50 103.6(2) . . ?
C45 N9 Zn2 124.8(2) . . ?
C50 N9 Zn2 131.2(2) . . ?
C28 N3 C29 112.4(3) . . ?
C28 N3 Zn2 117.9(2) . 1_645 ?
C29 N3 Zn2 129.5(2) . 1_645 ?
C45 N10 C46 103.6(3) . . ?
C45 N10 Zn1 119.2(2) . 2_666 ?
C46 N10 Zn1 136.9(2) . 2_666 ?
C39 N6 C40 103.3(3) . . ?
C39 N6 Zn1 119.7(2) . 1_455 ?
C40 N6 Zn1 137.0(2) . 1_455 ?
C49 N11 C50 112.0(3) . . ?
C49 N11 Zn3 115.2(2) . 1_465 ?
C50 N11 Zn3 132.7(2) . 1_465 ?
C24 N1 C29 103.3(3) . . ?
C24 N1 Zn3 121.6(2) . . ?
C29 N1 Zn3 135.1(2) . . ?
C30 O5 Zn1 81.6(2) . . ?
C43 N7 C44 112.3(3) . . ?
C43 N7 Zn3 121.5(2) . 1_465 ?
C44 N7 Zn3 124.8(2) . 1_465 ?
C24 N2 C25 103.4(3) . . ?
C24 N2 Zn4 119.8(2) . . ?
C25 N2 Zn4 135.4(2) . . ?
C47 N12 H12A 120.0 . . ?
C47 N12 H12B 120.0 . . ?
H12A N12 H12B 120.0 . . ?
N9 C50 N11 126.6(3) . . ?
N9 C50 C46 109.0(2) . . ?
N11 C50 C46 124.4(3) . . ?
C49 N15 C47 119.7(3) . . ?
C50 C46 N10 108.5(3) . . ?
C50 C46 C47 118.6(3) . . ?
N10 C46 C47 132.8(3) . . ?
Zn4 O9 H9A 109.3 . . ?
Zn4 O9 H9B 109.4 . . ?
H9A O9 H9B 109.5 . . ?
C43 N14 C41 118.7(3) . . ?
Zn4 O10 H10A 109.3 . . ?
Zn4 O10 H10B 108.7 . . ?
H10A O10 H10B 109.5 . . ?
N1 C29 N3 126.7(3) . . ?
N1 C29 C25 109.5(3) . . ?
N3 C29 C25 123.7(3) . . ?
N10 C45 N9 115.3(3) . . ?
N10 C45 H45 122.3 . . ?
N9 C45 H45 122.3 . . ?
N7 C44 N5 127.5(3) . . ?
N7 C44 C40 123.7(3) . . ?
N5 C44 C40 108.9(3) . . ?
C28 N13 C26 119.6(3) . . ?
C22 C16 C17 120.4(3) . . ?
C22 C16 C15 121.2(3) . . ?
C17 C16 C15 118.4(3) . . ?
C41 N8 H8A 120.0 . . ?
C41 N8 H8B 120.0 . . ?
H8A N8 H8B 120.0 . . ?
C20 C21 C22 120.7(3) . . ?
C20 C21 C23 116.9(3) . . ?
C22 C21 C23 122.3(3) . . ?
C16 C22 C21 118.8(3) . . ?
C16 C22 H22 120.6 . . ?
C21 C22 H22 120.6 . . ?
C44 C40 N6 108.5(3) . . ?
C44 C40 C41 119.0(3) . . ?
N6 C40 C41 132.3(3) . . ?
C29 C25 N2 107.8(3) . . ?
C29 C25 C26 118.9(3) . . ?
N2 C25 C26 133.2(3) . . ?
C18 N16 H16A 120.0 . . ?
C18 N16 H16B 120.0 . . ?
H16A N16 H16B 120.0 . . ?
N12 C47 N15 117.1(3) . . ?
N12 C47 C46 126.0(3) . . ?
N15 C47 C46 116.9(3) . . ?
O4 C23 O3 123.0(3) . . ?
O4 C23 C21 120.8(3) . . ?
O3 C23 C21 116.1(3) . . ?
C21 C20 C18 120.5(3) . . ?
C21 C20 H20 119.7 . . ?
C18 C20 H20 119.7 . . ?
O1 C15 O2 120.9(3) . . ?
O1 C15 C16 120.4(3) . . ?
O2 C15 C16 118.6(3) . . ?
O1 C15 Zn1 70.46(19) . . ?
O2 C15 Zn1 50.65(15) . . ?
C16 C15 Zn1 167.9(2) . . ?
O8 C38 O7 124.4(3) . . ?
O8 C38 C36 121.8(3) . . ?
O7 C38 C36 113.7(3) . . ?
N2 C24 N1 115.9(3) . . ?
N2 C24 H24 122.0 . . ?
N1 C24 H24 122.0 . . ?
N14 C43 N7 128.7(3) . . ?
N14 C43 H43 115.6 . . ?
N7 C43 H43 115.6 . . ?
N8 C41 N14 117.3(3) . . ?
N8 C41 C40 125.3(3) . . ?
N14 C41 C40 117.4(3) . . ?
C36 C37 C31 120.2(3) . . ?
C36 C37 H37 119.9 . . ?
C31 C37 H37 119.9 . . ?
N15 C49 N11 128.4(3) . . ?
N15 C49 H49 115.8 . . ?
N11 C49 H49 115.8 . . ?
N6 C39 N5 115.4(3) . . ?
N6 C39 H39 122.3 . . ?
N5 C39 H39 122.3 . . ?
C26 N4 H4A 120.0 . . ?
C26 N4 H4B 120.0 . . ?
H4A N4 H4B 120.0 . . ?
C18 C17 C16 120.7(3) . . ?
C18 C17 H17 119.7 . . ?
C16 C17 H17 119.7 . . ?
N13 C28 N3 128.4(3) . . ?
N13 C28 H28 115.8 . . ?
N3 C28 H28 115.8 . . ?
C32 C31 C37 119.6(4) . . ?
C32 C31 C30 119.4(3) . . ?
C37 C31 C30 121.0(3) . . ?
C35 C36 C37 119.5(3) . . ?
C35 C36 C38 117.8(3) . . ?
C37 C36 C38 122.6(3) . . ?
O5 C30 O6 121.2(3) . . ?
O5 C30 C31 119.9(3) . . ?
O6 C30 C31 119.0(3) . . ?
O5 C30 Zn1 69.5(2) . . ?
O6 C30 Zn1 51.65(17) . . ?
C31 C30 Zn1 170.2(3) . . ?
N4 C26 N13 117.1(3) . . ?
N4 C26 C25 126.3(3) . . ?
N13 C26 C25 116.6(3) . . ?
C17 C18 C20 118.9(3) . . ?
C17 C18 N16 121.5(3) . . ?
C20 C18 N16 119.4(3) . . ?
C31 C32 C33A 120.9(6) . . ?
C31 C32 C33B 116.6(9) . . ?
C31 C32 H32 119.5 . . ?
C33A C32 H32 119.5 . . ?
C36 C35 C33B 118.1(9) . . ?
C36 C35 C33A 120.5(6) . . ?
C36 C35 H35 119.8 . . ?
C33A C35 H35 119.8 . . ?
N17A C33A C32 122.1(9) . . ?
N17A C33A C35 120.7(9) . . ?
C32 C33A C35 114.9(7) . . ?
C33A N17A H17A 120.0 . . ?
C33A N17A H17B 120.0 . . ?
H17A N17A H17B 120.0 . . ?
C33B N17B H17C 120.0 . . ?
C33B N17B H17D 120.0 . . ?
H17C N17B H17D 120.0 . . ?
C35 C33B N17B 121.2(15) . . ?
C35 C33B C32 111.7(13) . . ?
N17B C33B C32 119.6(15) . . ?

loop_
_geom_bond_atom_site_label_1
_geom_bond_atom_site_label_2
_geom_bond_distance
_geom_bond_site_symmetry_2
_geom_bond_publ_flag
Zn1 O2 2.019(2) . ?
Zn1 O6 2.027(2) . ?
Zn1 N6 2.044(3) 1_655 ?
Zn1 N10 2.058(3) 2_666 ?
Zn1 O5 2.416(3) . ?
Zn1 O1 2.452(3) . ?
Zn1 C30 2.552(4) . ?
Zn1 C15 2.571(3) . ?
Zn2 O7 1.927(2) . ?
Zn2 N9 1.980(3) . ?
Zn2 N5 1.997(3) . ?
Zn2 N3 2.026(3) 1_465 ?
Zn3 O3 1.958(2) . ?
Zn3 N1 1.979(3) . ?
Zn3 N7 2.029(3) 1_645 ?
Zn3 N11 2.033(3) 1_645 ?
Zn4 N2 2.088(3) . ?
Zn4 N2 2.088(3) 2_857 ?
Zn4 O10 2.151(3) . ?
Zn4 O10 2.151(3) 2_857 ?
Zn4 O9 2.165(3) 2_857 ?
Zn4 O9 2.165(3) . ?
O2 C15 1.276(4) . ?
O6 C30 1.261(4) . ?
O3 C23 1.275(4) . ?
O4 C23 1.215(4) . ?
N5 C39 1.348(4) . ?
N5 C44 1.367(4) . ?
O7 C38 1.260(4) . ?
O1 C15 1.236(4) . ?
N9 C45 1.355(4) . ?
N9 C50 1.357(4) . ?
N3 C28 1.339(4) . ?
N3 C29 1.362(4) . ?
N3 Zn2 2.026(3) 1_645 ?
N10 C45 1.317(4) . ?
N10 C46 1.384(4) . ?
N10 Zn1 2.058(3) 2_666 ?
N6 C39 1.333(4) . ?
N6 C40 1.391(4) . ?
N6 Zn1 2.045(3) 1_455 ?
N11 C49 1.338(4) . ?
N11 C50 1.365(4) . ?
N11 Zn3 2.033(3) 1_465 ?
N1 C24 1.348(4) . ?
N1 C29 1.357(4) . ?
O5 C30 1.244(4) . ?
O8 C38 1.220(5) . ?
N7 C43 1.337(4) . ?
N7 C44 1.361(4) . ?
N7 Zn3 2.029(3) 1_465 ?
N2 C24 1.323(4) . ?
N2 C25 1.391(4) . ?
N12 C47 1.323(4) . ?
N12 H12A 0.8600 . ?
N12 H12B 0.8600 . ?
C50 C46 1.377(4) . ?
N15 C49 1.316(5) . ?
N15 C47 1.359(4) . ?
C46 C47 1.401(4) . ?
O9 H9A 0.9600 . ?
O9 H9B 0.9600 . ?
N14 C43 1.320(5) . ?
N14 C41 1.359(4) . ?
O10 H10A 0.9600 . ?
O10 H10B 0.9600 . ?
C29 C25 1.386(5) . ?
C45 H45 0.9300 . ?
C44 C40 1.382(5) . ?
N13 C28 1.315(5) . ?
N13 C26 1.361(4) . ?
C16 C22 1.388(4) . ?
C16 C17 1.390(5) . ?
C16 C15 1.498(5) . ?
N8 C41 1.334(5) . ?
N8 H8A 0.8600 . ?
N8 H8B 0.8600 . ?
C21 C20 1.378(5) . ?
C21 C22 1.391(5) . ?
C21 C23 1.512(4) . ?
C22 H22 0.9300 . ?
C40 C41 1.393(4) . ?
C25 C26 1.403(5) . ?
N16 C18 1.407(5) . ?
N16 H16A 0.8600 . ?
N16 H16B 0.8600 . ?
C20 C18 1.396(4) . ?
C20 H20 0.9300 . ?
C38 C36 1.507(5) . ?
C24 H24 0.9300 . ?
C43 H43 0.9300 . ?
C37 C36 1.384(5) . ?
C37 C31 1.389(5) . ?
C37 H37 0.9300 . ?
C49 H49 0.9300 . ?
C39 H39 0.9300 . ?
N4 C26 1.311(5) . ?
N4 H4A 0.8600 . ?
N4 H4B 0.8600 . ?
C17 C18 1.382(5) . ?
C17 H17 0.9300 . ?
C28 H28 0.9300 . ?
C31 C32 1.374(6) . ?
C31 C30 1.493(5) . ?
C36 C35 1.381(6) . ?
C32 C33A 1.415(12) . ?
C32 C33B 1.47(2) . ?
C32 H32 0.9300 . ?
C35 C33B 1.415(19) . ?
C35 C33A 1.423(12) . ?
C35 H35 0.9300 . ?
C33A N17A 1.391(12) . ?
N17A H17A 0.8600 . ?
N17A H17B 0.8600 . ?
N17B C33B 1.43(2) . ?
N17B H17C 0.8600 . ?
N17B H17D 0.8600 . ?

loop_
_geom_hbond_atom_site_label_D
_geom_hbond_atom_site_label_H
_geom_hbond_atom_site_label_A
_geom_hbond_distance_DH
_geom_hbond_distance_HA
_geom_hbond_distance_DA
_geom_hbond_angle_DHA
_geom_hbond_site_symmetry_A
N12 H12A N15 0.86 2.24 3.049(4) 157.3 2_576
N12 H12B O2 0.86 1.99 2.842(3) 172.3 2_666
O9 H9A N16 0.96 2.33 3.022(5) 128.2 1_655
O10 H10A N4 0.96 2.58 3.100(5) 114.4 .
N8 H8A N13 0.86 2.27 3.015(4) 145.3 1_365
N8 H8B O6 0.86 2.21 2.987(4) 150.4 1_455
N16 H16B O4 0.86 2.17 2.974(4) 155.2 2_757
C20 H20 O4 0.93 2.42 3.208(4) 142.1 2_757
C24 H24 O4 0.93 2.55 3.159(4) 123.5 .
C43 H43 O4 0.93 2.54 3.285(5) 136.9 1_465
C49 H49 O3 0.93 2.20 2.858(4) 127.0 1_465
C39 H39 O8 0.93 2.37 3.153(4) 142.2 .
N4 H4A N14 0.86 2.31 3.078(4) 148.3 1_745
N4 H4B O9 0.86 2.28 3.059(5) 151.3 .
N4 H4B O10 0.86 2.58 3.100(5) 120.0 .
C28 H28 O7 0.93 2.29 2.931(4) 125.6 1_645
N17A H17B N15 0.86 2.63 3.245(9) 129.4 1_545
N17A H17B N15 0.86 2.64 3.380(9) 144.9 2_566
N17B H17C N15 0.86 2.47 3.287(13) 159.3 2_566
